data_1540024
loop_
_publ_author_name
'Anastasiadis, Nikolaos C.'
'Polyzou, Christina D.'
'Kostakis, George E.'
'Bekiari, Vlasoula'
'Lan, Yanhua'
'Perlepes, Spyros P.'
'Konidaris, Konstantis F.'
'Powell, Annie K.'

_publ_section_title
;
 Dinuclear lanthanide(iii)/zinc(ii) complexes with methyl 2-pyridyl ketone
 oxime.
;
_journal_issue 46
_journal_name_full 'Dalton transactions (Cambridge, England : 2003)'
_journal_page_first 19791
_journal_page_last 19795
_journal_paper_doi 10.1039/c5dt03663a
_journal_volume 44
_journal_year 2015
_chemical_formula_moiety 'C42 H45 Eu N12 O6 Zn, 2(Cl O4), 2(H2 O)'
_chemical_formula_sum 'C42 H49 Cl2 Eu N12 O16 Zn'
_chemical_formula_weight 1266.16
_chemical_name_systematic
;
 ?
;
_space_group_crystal_system triclinic
_space_group_IT_number 2
_space_group_name_Hall '-P 1'
_space_group_name_H-M_alt 'P -1'
_symmetry_space_group_name_Hall '-P 1'
_symmetry_space_group_name_H-M 'P -1'
_atom_sites_solution_hydrogens mixed
_audit_creation_date 2014-07-31
_audit_creation_method
;
Olex2 1.2
(compiled 2014.07.22 svn.r2960 for OlexSys, GUI svn.r4862)
;
_audit_update_record
;
2014-08-27 deposited with the CCDC.
2015-10-14 downloaded from the CCDC.
;
_cell_angle_alpha 96.519(11)
_cell_angle_beta 113.081(10)
_cell_angle_gamma 109.850(9)
_cell_formula_units_Z 2
_cell_length_a 13.8641(15)
_cell_length_b 14.5627(19)
_cell_length_c 15.190(2)
_cell_measurement_reflns_used 9267
_cell_measurement_temperature 180(2)
_cell_measurement_theta_max 22.57
_cell_measurement_theta_min 1.52
_cell_volume 2543.6(7)
_computing_molecular_graphics 'Olex2 (Dolomanov et al., 2009)'
_computing_publication_material 'Olex2 (Dolomanov et al., 2009)'
_computing_structure_refinement 'ShelXL (Sheldrick, 2008)'
_diffrn_ambient_temperature 180(2)
_diffrn_detector 'image plate ( 34 cm diameter )'
_diffrn_detector_type STOE
_diffrn_measured_fraction_theta_full 0.992
_diffrn_measured_fraction_theta_max 0.982
_diffrn_measurement_device '2-circle goniometer'
_diffrn_measurement_device_type 'STOE IPDS 2'
_diffrn_radiation_monochromator graphite
_diffrn_radiation_source 'fine-focus sealed tube'
_diffrn_radiation_type MoK\a
_diffrn_radiation_wavelength 0.71073
_diffrn_reflns_av_R_equivalents 0.0919
_diffrn_reflns_av_unetI/netI 0.1758
_diffrn_reflns_laue_measured_fraction_full 0.992
_diffrn_reflns_laue_measured_fraction_max 0.982
_diffrn_reflns_limit_h_max 17
_diffrn_reflns_limit_h_min -16
_diffrn_reflns_limit_k_max 14
_diffrn_reflns_limit_k_min -18
_diffrn_reflns_limit_l_max 19
_diffrn_reflns_limit_l_min -19
_diffrn_reflns_number 17067
_diffrn_reflns_point_group_measured_fraction_full 0.992
_diffrn_reflns_point_group_measured_fraction_max 0.982
_diffrn_reflns_theta_full 25.000
_diffrn_reflns_theta_max 26.756
_diffrn_reflns_theta_min 1.520
_exptl_absorpt_coefficient_mu 1.878
_exptl_absorpt_correction_T_max 0.9287
_exptl_absorpt_correction_T_min 0.8344
_exptl_absorpt_correction_type multi-scan
_exptl_absorpt_process_details 'XPREP in SHELXTL 6.14 (BrukerAXS Inc., 2003)'
_exptl_crystal_colour colourless
_exptl_crystal_density_diffrn 1.653
_exptl_crystal_density_method 'not measured'
_exptl_crystal_description block
_exptl_crystal_F_000 1280
_exptl_crystal_size_max 0.1
_exptl_crystal_size_mid 0.08
_exptl_crystal_size_min 0.04
_refine_diff_density_max 0.794
_refine_diff_density_min -1.343
_refine_diff_density_rms 0.100
_refine_ls_extinction_method none
_refine_ls_goodness_of_fit_ref 0.828
_refine_ls_hydrogen_treatment constr
_refine_ls_matrix_type full
_refine_ls_number_parameters 674
_refine_ls_number_reflns 10653
_refine_ls_number_restraints 0
_refine_ls_restrained_S_all 0.828
_refine_ls_R_factor_all 0.1485
_refine_ls_R_factor_gt 0.0606
_refine_ls_shift/su_max 0.000
_refine_ls_shift/su_mean 0.000
_refine_ls_structure_factor_coef Fsqd
_refine_ls_weighting_details 'w=1/[\s^2^(Fo^2^)+(0.0464P)^2^] where P=(Fo^2^+2Fc^2^)/3'
_refine_ls_weighting_scheme calc
_refine_ls_wR_factor_gt 0.1164
_refine_ls_wR_factor_ref 0.1448
_reflns_Friedel_coverage 0.000
_reflns_number_gt 4678
_reflns_number_total 10653
_reflns_threshold_expression 'I > 2\s(I)'
_cod_data_source_file c5dt03663a2.cif
_cod_data_source_block cp128e
_cod_depositor_comments 'Adding full bibliography for 1540024--1540025.cif.'
_cod_original_cell_volume 2543.6(6)
_cod_database_code 1540024
_shelxl_version_number 2014-1
_shelx_space_group_comment
;
The symmetry employed for this shelxl refinement is uniquely defined
by the following loop, which should always be used as a source of
symmetry information in preference to the above space-group names.
They are only intended as comments.
;
_shelx_estimated_absorpt_t_max 0.929
_shelx_estimated_absorpt_t_min 0.834
_olex2_refinement_description
;
1. Fixed Uiso
 At 1.2 times of:
  All C(H) groups
 At 1.5 times of:
  All C(H,H,H) groups, All O(H) groups, All O(H,H) groups
2.a Free rotating group:
 O15(H15D,H15E), O16(H16A,H16B)
2.b Me refined with riding coordinates:
 C2(H2A,H2B,H2C), C15(H15A,H15B,H15C), C22(H22A,H22B,H22C), C29(H29A,H29B,
 H29C), C36(H36A,H36B,H36C)
2.c Aromatic/amide H refined with riding coordinates:
 C4(H4), C5(H5), C6(H6), C7(H7), C11(H11), C12(H12), C13(H13), C14(H14),
 C18(H18), C19(H19), C20(H20), C21(H21), C25(H25), C26(H26), C27(H27), C28(H28),
  C32(H32), C33(H33), C34(H34), C35(H35), C39(H39), C40(H40), C41(H41), C42(H42)
2.d Tetrahedral OH refined with riding coordinates:
 O1(H1), O2(H2), O3(H3)
2.e Idealised Me refined as rotating group:
 C8(H8A,H8B,H8C)
;
_olex2_submission_special_instructions 'No special instructions were received'

loop_
_space_group_symop_operation_xyz
'x, y, z'
'-x, -y, -z'

loop_
_atom_site_label
_atom_site_type_symbol
_atom_site_fract_x
_atom_site_fract_y
_atom_site_fract_z
_atom_site_U_iso_or_equiv
_atom_site_adp_type
_atom_site_occupancy
_atom_site_site_symmetry_order
_atom_site_calc_flag
_atom_site_refinement_flags_posn
Eu1 Eu 0.43181(4) 0.20725(3) 0.24505(4) 0.05329(15) Uani 1 1 d .
Zn1 Zn 0.69279(9) 0.32474(7) 0.52556(8) 0.0567(3) Uani 1 1 d .
O1 O 0.4253(6) -0.0002(5) 0.3457(5) 0.0780(19) Uani 1 1 d .
H1 H 0.4334 0.0499 0.3859 0.117 Uiso 1 1 calc R
O2 O 0.6678(5) 0.2990(5) 0.1970(5) 0.0713(18) Uani 1 1 d .
H2 H 0.6805 0.2705 0.2427 0.107 Uiso 1 1 calc R
O3 O 0.3797(6) 0.3949(4) 0.3598(5) 0.0717(18) Uani 1 1 d .
H3 H 0.4493 0.4165 0.3718 0.108 Uiso 1 1 calc R
O4 O 0.6155(5) 0.2054(4) 0.3096(4) 0.0546(14) Uani 1 1 d .
O5 O 0.5480(5) 0.3779(4) 0.3424(4) 0.0630(16) Uani 1 1 d .
O6 O 0.4374(5) 0.1788(4) 0.3934(5) 0.0602(15) Uani 1 1 d .
N1 N 0.4087(7) 0.0207(5) 0.2549(6) 0.0603(19) Uani 1 1 d .
N2 N 0.3768(6) 0.0614(5) 0.0822(5) 0.0533(17) Uani 1 1 d .
N3 N 0.5559(7) 0.2923(5) 0.1604(6) 0.065(2) Uani 1 1 d .
N4 N 0.3516(7) 0.2876(5) 0.0983(5) 0.0558(18) Uani 1 1 d .
N5 N 0.3181(7) 0.2948(5) 0.2951(6) 0.062(2) Uani 1 1 d .
N6 N 0.2080(6) 0.1055(5) 0.1833(5) 0.0567(18) Uani 1 1 d .
N7 N 0.6753(6) 0.2133(5) 0.4092(5) 0.0543(18) Uani 1 1 d .
N8 N 0.7713(7) 0.2308(5) 0.5986(6) 0.0601(19) Uani 1 1 d .
N9 N 0.6550(7) 0.4088(5) 0.4188(6) 0.0595(19) Uani 1 1 d .
N10 N 0.8569(6) 0.4515(5) 0.5676(6) 0.0587(18) Uani 1 1 d .
N11 N 0.5160(7) 0.2489(6) 0.4848(6) 0.0611(19) Uani 1 1 d .
N12 N 0.6752(7) 0.3861(6) 0.6545(6) 0.0603(19) Uani 1 1 d .
C1 C 0.4066(8) -0.0463(7) 0.1901(7) 0.062(2) Uani 1 1 d .
C2 C 0.4194(9) -0.1412(7) 0.2126(8) 0.074(3) Uani 1 1 d .
H2A H 0.4353 -0.1379 0.2820 0.111 Uiso 1 1 calc R
H2B H 0.4834 -0.1460 0.2028 0.111 Uiso 1 1 calc R
H2C H 0.3477 -0.2013 0.1678 0.111 Uiso 1 1 calc R
C3 C 0.3859(8) -0.0271(7) 0.0950(7) 0.060(2) Uani 1 1 d .
C4 C 0.3681(9) -0.0979(7) 0.0151(8) 0.066(3) Uani 1 1 d .
H4 H 0.3755 -0.1590 0.0248 0.079 Uiso 1 1 calc R
C5 C 0.3400(10) -0.0834(8) -0.0780(9) 0.080(3) Uani 1 1 d .
H5 H 0.3276 -0.1331 -0.1323 0.096 Uiso 1 1 calc R
C6 C 0.3307(9) 0.0060(8) -0.0895(8) 0.076(3) Uani 1 1 d .
H6 H 0.3132 0.0206 -0.1518 0.091 Uiso 1 1 calc R
C7 C 0.3472(8) 0.0734(7) -0.0085(8) 0.067(3) Uani 1 1 d .
H7 H 0.3366 0.1332 -0.0181 0.080 Uiso 1 1 calc R
C8 C 0.6019(11) 0.3709(9) 0.0369(9) 0.092(4) Uani 1 1 d .
H8A H 0.6367 0.3246 0.0279 0.138 Uiso 1 1 calc GR
H8B H 0.6630 0.4381 0.0799 0.138 Uiso 1 1 calc GR
H8C H 0.5553 0.3769 -0.0282 0.138 Uiso 1 1 calc GR
C9 C 0.5266(9) 0.3298(6) 0.0845(7) 0.064(3) Uani 1 1 d .
C10 C 0.4094(8) 0.3239(6) 0.0453(7) 0.057(2) Uani 1 1 d .
C11 C 0.3624(8) 0.3557(7) -0.0354(7) 0.065(2) Uani 1 1 d .
H11 H 0.4068 0.3831 -0.0680 0.078 Uiso 1 1 calc R
C12 C 0.2511(9) 0.3491(7) -0.0709(8) 0.069(3) Uani 1 1 d .
H12 H 0.2173 0.3690 -0.1287 0.082 Uiso 1 1 calc R
C13 C 0.1926(9) 0.3132(6) -0.0203(7) 0.066(3) Uani 1 1 d .
H13 H 0.1170 0.3100 -0.0411 0.079 Uiso 1 1 calc R
C14 C 0.2413(9) 0.2811(6) 0.0617(7) 0.061(2) Uani 1 1 d .
H14 H 0.1966 0.2535 0.0940 0.074 Uiso 1 1 calc R
C15 C 0.1606(8) 0.3000(7) 0.3313(7) 0.070(3) Uani 1 1 d .
H15A H 0.2154 0.3707 0.3694 0.106 Uiso 1 1 calc R
H15B H 0.1422 0.2624 0.3764 0.106 Uiso 1 1 calc R
H15C H 0.0897 0.2988 0.2798 0.106 Uiso 1 1 calc R
C16 C 0.2138(9) 0.2507(7) 0.2824(7) 0.063(2) Uani 1 1 d .
C17 C 0.1481(8) 0.1446(7) 0.2175(7) 0.060(2) Uani 1 1 d .
C18 C 0.0345(9) 0.0917(8) 0.1927(8) 0.071(3) Uani 1 1 d .
H18 H -0.0033 0.1213 0.2191 0.085 Uiso 1 1 calc R
C19 C -0.0243(10) -0.0057(9) 0.1287(9) 0.082(3) Uani 1 1 d .
H19 H -0.1041 -0.0433 0.1084 0.099 Uiso 1 1 calc R
C20 C 0.0353(8) -0.0482(7) 0.0940(7) 0.063(2) Uani 1 1 d .
H20 H -0.0023 -0.1159 0.0516 0.076 Uiso 1 1 calc R
C21 C 0.1483(9) 0.0099(8) 0.1226(7) 0.065(3) Uani 1 1 d .
H21 H 0.1879 -0.0191 0.0979 0.078 Uiso 1 1 calc R
C22 C 0.7173(10) 0.0714(7) 0.3529(7) 0.079(3) Uani 1 1 d .
H22A H 0.6743 0.0745 0.2853 0.118 Uiso 1 1 calc R
H22B H 0.6796 0.0036 0.3587 0.118 Uiso 1 1 calc R
H22C H 0.7966 0.0846 0.3662 0.118 Uiso 1 1 calc R
C23 C 0.7195(7) 0.1519(7) 0.4289(6) 0.055(2) Uani 1 1 d .
C24 C 0.7803(8) 0.1618(7) 0.5378(6) 0.057(2) Uani 1 1 d .
C25 C 0.8358(10) 0.1021(8) 0.5726(8) 0.078(3) Uani 1 1 d .
H25 H 0.8404 0.0548 0.5276 0.094 Uiso 1 1 calc R
C26 C 0.8850(11) 0.1106(9) 0.6731(9) 0.091(4) Uani 1 1 d .
H26 H 0.9231 0.0691 0.6987 0.110 Uiso 1 1 calc R
C27 C 0.8772(11) 0.1822(8) 0.7363(9) 0.088(3) Uani 1 1 d .
H27 H 0.9127 0.1924 0.8064 0.106 Uiso 1 1 calc R
C28 C 0.8177(9) 0.2375(7) 0.6959(8) 0.074(3) Uani 1 1 d .
H28 H 0.8090 0.2829 0.7392 0.089 Uiso 1 1 calc R
C29 C 0.7212(10) 0.5431(7) 0.3456(8) 0.083(3) Uani 1 1 d .
H29A H 0.6396 0.5130 0.2960 0.124 Uiso 1 1 calc R
H29B H 0.7682 0.5380 0.3127 0.124 Uiso 1 1 calc R
H29C H 0.7450 0.6150 0.3772 0.124 Uiso 1 1 calc R
C30 C 0.7378(8) 0.4870(6) 0.4240(7) 0.058(2) Uani 1 1 d .
C31 C 0.8510(8) 0.5139(6) 0.5079(8) 0.063(2) Uani 1 1 d .
C32 C 0.9466(9) 0.6019(7) 0.5287(8) 0.068(3) Uani 1 1 d .
H32 H 0.9413 0.6449 0.4861 0.082 Uiso 1 1 calc R
C33 C 1.0512(9) 0.6266(8) 0.6137(8) 0.076(3) Uani 1 1 d .
H33 H 1.1176 0.6869 0.6301 0.091 Uiso 1 1 calc R
C34 C 1.0553(9) 0.5619(7) 0.6724(8) 0.070(3) Uani 1 1 d .
H34 H 1.1246 0.5768 0.7307 0.084 Uiso 1 1 calc R
C35 C 0.9570(9) 0.4745(7) 0.6456(8) 0.068(3) Uani 1 1 d .
H35 H 0.9616 0.4286 0.6852 0.082 Uiso 1 1 calc R
C36 C 0.3563(9) 0.2159(9) 0.5253(8) 0.086(3) Uani 1 1 d .
H36A H 0.3104 0.1699 0.4572 0.129 Uiso 1 1 calc R
H36B H 0.3277 0.2680 0.5315 0.129 Uiso 1 1 calc R
H36C H 0.3497 0.1770 0.5728 0.129 Uiso 1 1 calc R
C37 C 0.4769(9) 0.2647(7) 0.5467(7) 0.064(2) Uani 1 1 d .
C38 C 0.5682(9) 0.3440(7) 0.6447(7) 0.063(3) Uani 1 1 d .
C39 C 0.5405(10) 0.3697(8) 0.7206(8) 0.073(3) Uani 1 1 d .
H39 H 0.4635 0.3399 0.7114 0.088 Uiso 1 1 calc R
C40 C 0.6284(10) 0.4393(8) 0.8082(7) 0.073(3) Uani 1 1 d .
H40 H 0.6129 0.4582 0.8614 0.087 Uiso 1 1 calc R
C41 C 0.7375(10) 0.4815(8) 0.8197(8) 0.077(3) Uani 1 1 d .
H41 H 0.7987 0.5283 0.8815 0.092 Uiso 1 1 calc R
C42 C 0.7595(9) 0.4557(7) 0.7406(7) 0.068(3) Uani 1 1 d .
H42 H 0.8354 0.4880 0.7478 0.082 Uiso 1 1 calc R
Cl1 Cl 0.7888(3) 0.8409(2) 0.2915(3) 0.0933(9) Uani 1 1 d .
O7 O 0.8348(8) 0.8886(8) 0.2339(8) 0.139(4) Uani 1 1 d .
O8 O 0.8073(13) 0.7542(7) 0.2995(8) 0.174(5) Uani 1 1 d .
O9 O 0.6697(9) 0.8148(8) 0.2442(8) 0.150(4) Uani 1 1 d .
O10 O 0.8419(8) 0.9088(7) 0.3916(7) 0.117(3) Uani 1 1 d .
Cl2 Cl 0.0808(3) 0.7028(2) 0.9720(2) 0.0828(8) Uani 1 1 d .
O11 O 0.1459(9) 0.6796(7) 0.9313(9) 0.156(4) Uani 1 1 d .
O12 O 0.1401(10) 0.7963(8) 1.0374(11) 0.196(6) Uani 1 1 d .
O13 O -0.0235(10) 0.6955(13) 0.9029(9) 0.208(6) Uani 1 1 d .
O14 O 0.0532(13) 0.6341(11) 1.0234(11) 0.203(6) Uani 1 1 d .
O15 O 1.0671(10) 0.4580(7) 0.8725(7) 0.113(3) Uani 1 1 d .
H15D H 1.1245 0.5123 0.9184 0.169 Uiso 1 1 d G
H15E H 1.0154 0.4332 0.8926 0.169 Uiso 1 1 d G
O16 O 0.9822(11) 0.8800(9) 0.5799(8) 0.152(4) Uani 1 1 d .
H16A H 1.0022 0.9450 0.5879 0.228 Uiso 1 1 d G
H16B H 0.9399 0.8474 0.5167 0.228 Uiso 1 1 d G

loop_
_atom_site_aniso_label
_atom_site_aniso_U_11
_atom_site_aniso_U_22
_atom_site_aniso_U_33
_atom_site_aniso_U_23
_atom_site_aniso_U_13
_atom_site_aniso_U_12
Eu1 0.0502(3) 0.0471(2) 0.0630(3) 0.0176(2) 0.0257(2) 0.0207(2)
Zn1 0.0516(7) 0.0527(6) 0.0656(7) 0.0164(5) 0.0272(6) 0.0215(5)
O1 0.097(6) 0.057(4) 0.071(5) 0.024(3) 0.031(4) 0.030(4)
O2 0.052(4) 0.073(4) 0.106(5) 0.041(4) 0.045(4) 0.030(3)
O3 0.065(4) 0.050(4) 0.093(5) 0.007(3) 0.035(4) 0.022(3)
O4 0.052(4) 0.057(3) 0.042(3) 0.013(3) 0.014(3) 0.019(3)
O5 0.060(4) 0.054(4) 0.062(4) 0.006(3) 0.021(3) 0.021(3)
O6 0.042(3) 0.057(4) 0.078(4) 0.020(3) 0.025(3) 0.019(3)
N1 0.065(5) 0.051(4) 0.070(5) 0.024(4) 0.036(4) 0.022(4)
N2 0.057(5) 0.051(4) 0.053(5) 0.011(3) 0.028(4) 0.021(4)
N3 0.063(5) 0.048(4) 0.072(5) 0.011(4) 0.025(4) 0.016(4)
N4 0.059(5) 0.051(4) 0.070(5) 0.024(4) 0.038(4) 0.026(4)
N5 0.069(6) 0.051(4) 0.066(5) 0.022(4) 0.027(4) 0.027(4)
N6 0.049(5) 0.052(4) 0.070(5) 0.021(4) 0.026(4) 0.022(4)
N7 0.062(5) 0.041(4) 0.065(5) 0.011(3) 0.031(4) 0.026(4)
N8 0.069(5) 0.054(4) 0.062(5) 0.019(4) 0.033(4) 0.026(4)
N9 0.055(5) 0.043(4) 0.070(5) 0.007(4) 0.026(4) 0.015(4)
N10 0.049(5) 0.057(4) 0.069(5) 0.014(4) 0.028(4) 0.022(4)
N11 0.053(5) 0.059(5) 0.076(6) 0.026(4) 0.031(4) 0.024(4)
N12 0.061(5) 0.059(5) 0.078(6) 0.025(4) 0.039(5) 0.034(4)
C1 0.050(6) 0.053(5) 0.070(6) 0.011(5) 0.022(5) 0.014(4)
C2 0.081(7) 0.055(6) 0.091(7) 0.025(5) 0.037(6) 0.036(5)
C3 0.045(5) 0.053(5) 0.078(7) 0.011(5) 0.028(5) 0.019(4)
C4 0.079(7) 0.052(5) 0.085(7) 0.032(5) 0.046(6) 0.033(5)
C5 0.101(9) 0.063(6) 0.101(9) 0.029(6) 0.063(7) 0.041(6)
C6 0.078(8) 0.075(7) 0.075(7) 0.023(6) 0.036(6) 0.031(6)
C7 0.058(6) 0.055(6) 0.077(7) 0.013(5) 0.029(5) 0.015(5)
C8 0.119(10) 0.099(8) 0.105(9) 0.063(7) 0.071(8) 0.065(8)
C9 0.084(8) 0.048(5) 0.069(6) 0.018(5) 0.038(6) 0.033(5)
C10 0.065(6) 0.044(5) 0.065(6) 0.013(4) 0.030(5) 0.028(4)
C11 0.057(6) 0.058(6) 0.072(7) 0.020(5) 0.028(5) 0.016(5)
C12 0.065(7) 0.060(6) 0.085(7) 0.030(5) 0.033(6) 0.031(5)
C13 0.064(7) 0.051(5) 0.073(7) 0.017(5) 0.022(5) 0.026(5)
C14 0.073(7) 0.053(5) 0.070(6) 0.016(5) 0.042(5) 0.030(5)
C15 0.055(6) 0.071(6) 0.080(7) 0.014(5) 0.029(5) 0.024(5)
C16 0.061(6) 0.060(6) 0.083(7) 0.029(5) 0.041(6) 0.030(5)
C17 0.047(6) 0.063(6) 0.072(6) 0.025(5) 0.030(5) 0.022(5)
C18 0.065(7) 0.078(7) 0.077(7) 0.040(6) 0.035(6) 0.031(6)
C19 0.061(7) 0.103(9) 0.098(9) 0.051(7) 0.042(7) 0.039(7)
C20 0.051(6) 0.069(6) 0.062(6) 0.025(5) 0.023(5) 0.017(5)
C21 0.074(7) 0.073(7) 0.063(6) 0.030(5) 0.037(5) 0.036(6)
C22 0.094(8) 0.074(7) 0.066(7) 0.009(5) 0.029(6) 0.046(6)
C23 0.049(5) 0.061(5) 0.053(5) 0.016(4) 0.025(4) 0.019(4)
C24 0.056(6) 0.054(5) 0.051(5) 0.011(4) 0.018(4) 0.020(4)
C25 0.096(9) 0.077(7) 0.075(7) 0.023(6) 0.040(7) 0.052(6)
C26 0.107(10) 0.096(8) 0.103(10) 0.049(8) 0.050(8) 0.069(8)
C27 0.114(10) 0.076(7) 0.078(8) 0.029(6) 0.042(7) 0.044(7)
C28 0.088(8) 0.065(6) 0.071(7) 0.024(5) 0.039(6) 0.030(6)
C29 0.091(8) 0.067(6) 0.103(8) 0.043(6) 0.053(7) 0.031(6)
C30 0.057(6) 0.047(5) 0.080(7) 0.015(5) 0.043(5) 0.020(4)
C31 0.059(6) 0.050(5) 0.089(7) 0.014(5) 0.048(6) 0.019(5)
C32 0.067(7) 0.061(6) 0.095(8) 0.033(5) 0.053(6) 0.027(5)
C33 0.055(7) 0.065(6) 0.093(8) 0.003(6) 0.039(6) 0.009(5)
C34 0.066(7) 0.071(6) 0.077(7) 0.023(6) 0.042(6) 0.022(5)
C35 0.065(7) 0.067(6) 0.083(7) 0.018(5) 0.043(6) 0.028(5)
C36 0.064(7) 0.104(8) 0.068(7) 0.004(6) 0.030(6) 0.017(6)
C37 0.065(7) 0.067(6) 0.068(6) 0.029(5) 0.037(6) 0.026(5)
C38 0.082(8) 0.061(6) 0.073(7) 0.038(5) 0.047(6) 0.041(5)
C39 0.078(8) 0.071(7) 0.085(8) 0.029(6) 0.046(7) 0.033(6)
C40 0.088(8) 0.073(7) 0.060(6) 0.015(5) 0.039(6) 0.033(6)
C41 0.078(8) 0.077(7) 0.072(7) 0.018(6) 0.030(6) 0.035(6)
C42 0.057(6) 0.066(6) 0.069(7) 0.011(5) 0.025(5) 0.020(5)
Cl1 0.120(3) 0.0759(18) 0.125(3) 0.0460(19) 0.085(2) 0.0477(18)
O7 0.138(8) 0.192(9) 0.184(9) 0.142(8) 0.121(8) 0.091(7)
O8 0.344(18) 0.099(7) 0.152(9) 0.069(7) 0.143(11) 0.129(9)
O9 0.086(7) 0.165(9) 0.165(9) 0.034(8) 0.075(7) 0.000(6)
O10 0.092(6) 0.111(7) 0.121(7) -0.004(6) 0.033(5) 0.044(5)
Cl2 0.0695(19) 0.0682(17) 0.109(2) 0.0183(16) 0.0461(18) 0.0240(14)
O11 0.131(9) 0.105(7) 0.232(12) -0.011(7) 0.124(9) 0.019(6)
O12 0.119(9) 0.114(8) 0.292(16) -0.071(9) 0.113(10) -0.002(7)
O13 0.099(9) 0.36(2) 0.134(10) 0.075(11) 0.025(7) 0.093(11)
O14 0.269(16) 0.235(14) 0.280(16) 0.183(13) 0.208(14) 0.168(13)
O15 0.129(8) 0.102(7) 0.112(7) 0.029(5) 0.047(6) 0.065(6)
O16 0.143(10) 0.131(8) 0.138(9) 0.066(7) 0.054(8) 0.013(8)

loop_
_atom_type_symbol
_atom_type_description
_atom_type_scat_dispersion_real
_atom_type_scat_dispersion_imag
_atom_type_scat_source
C C 0.0033 0.0016 'International Tables Vol C Tables 4.2.6.8 and 6.1.1.4'
H H 0.0000 0.0000 'International Tables Vol C Tables 4.2.6.8 and 6.1.1.4'
Cl Cl 0.1484 0.1585 'International Tables Vol C Tables 4.2.6.8 and 6.1.1.4'
Eu Eu -0.1578 3.6682 'International Tables Vol C Tables 4.2.6.8 and 6.1.1.4'
N N 0.0061 0.0033 'International Tables Vol C Tables 4.2.6.8 and 6.1.1.4'
O O 0.0106 0.0060 'International Tables Vol C Tables 4.2.6.8 and 6.1.1.4'
Zn Zn 0.2839 1.4301 'International Tables Vol C Tables 4.2.6.8 and 6.1.1.4'

loop_
_geom_angle_atom_site_label_1
_geom_angle_atom_site_label_2
_geom_angle_atom_site_label_3
_geom_angle
O4 Eu1 N1 71.1(2)
O4 Eu1 N2 85.4(2)
O4 Eu1 N3 65.8(2)
O4 Eu1 N4 124.5(2)
O4 Eu1 N5 140.3(2)
O4 Eu1 N6 147.3(2)
O5 Eu1 O4 79.8(2)
O5 Eu1 N1 140.0(2)
O5 Eu1 N2 145.7(2)
O5 Eu1 N3 73.1(2)
O5 Eu1 N4 84.5(2)
O5 Eu1 N5 67.0(2)
O5 Eu1 N6 126.9(2)
O6 Eu1 O4 84.20(19)
O6 Eu1 O5 84.1(2)
O6 Eu1 N1 66.5(2)
O6 Eu1 N2 125.1(2)
O6 Eu1 N3 144.8(2)
O6 Eu1 N4 146.4(2)
O6 Eu1 N5 71.8(2)
O6 Eu1 N6 80.9(2)
N1 Eu1 N2 59.1(2)
N1 Eu1 N4 134.7(2)
N3 Eu1 N1 116.3(2)
N3 Eu1 N2 72.6(2)
N3 Eu1 N4 58.6(2)
N3 Eu1 N6 134.3(2)
N4 Eu1 N2 78.7(2)
N5 Eu1 N1 123.0(2)
N5 Eu1 N2 134.3(2)
N5 Eu1 N3 120.2(2)
N5 Eu1 N4 74.7(2)
N5 Eu1 N6 59.9(2)
N6 Eu1 N1 76.3(2)
N6 Eu1 N2 79.8(2)
N6 Eu1 N4 80.9(2)
N7 Zn1 N8 74.1(3)
N7 Zn1 N9 86.9(3)
N7 Zn1 N10 104.3(3)
N7 Zn1 N12 158.3(3)
N8 Zn1 N10 94.4(3)
N8 Zn1 N12 93.6(3)
N9 Zn1 N8 155.1(3)
N9 Zn1 N10 74.6(3)
N9 Zn1 N12 109.2(3)
N10 Zn1 N12 94.2(3)
N11 Zn1 N7 90.7(3)
N11 Zn1 N8 105.3(3)
N11 Zn1 N9 90.6(3)
N11 Zn1 N10 158.0(3)
N11 Zn1 N12 75.2(3)
N1 O1 H1 109.5
N3 O2 H2 109.5
N5 O3 H3 109.5
N7 O4 Eu1 120.8(4)
N9 O5 Eu1 123.0(4)
N11 O6 Eu1 122.6(4)
O1 N1 Eu1 117.9(5)
C1 N1 Eu1 125.2(6)
C1 N1 O1 115.4(7)
C3 N2 Eu1 118.6(6)
C7 N2 Eu1 123.7(6)
C7 N2 C3 117.6(8)
O2 N3 Eu1 118.1(5)
C9 N3 Eu1 128.5(7)
C9 N3 O2 113.4(8)
C10 N4 Eu1 123.0(6)
C14 N4 Eu1 120.8(5)
C14 N4 C10 115.5(7)
O3 N5 Eu1 118.5(5)
C16 N5 Eu1 126.4(6)
C16 N5 O3 113.8(7)
C17 N6 Eu1 121.7(6)
C21 N6 Eu1 122.1(6)
C21 N6 C17 116.0(8)
O4 N7 Zn1 122.3(5)
C23 N7 Zn1 120.8(6)
C23 N7 O4 116.8(7)
C24 N8 Zn1 114.8(6)
C28 N8 Zn1 127.8(6)
C28 N8 C24 117.2(8)
O5 N9 Zn1 122.0(5)
C30 N9 Zn1 119.0(7)
C30 N9 O5 118.9(8)
C31 N10 Zn1 114.4(6)
C35 N10 Zn1 126.9(6)
C35 N10 C31 118.6(8)
O6 N11 Zn1 122.5(5)
C37 N11 Zn1 120.7(7)
C37 N11 O6 116.8(8)
C38 N12 Zn1 114.0(6)
C38 N12 C42 118.7(8)
C42 N12 Zn1 127.2(7)
N1 C1 C2 121.1(9)
N1 C1 C3 115.9(8)
C3 C1 C2 122.9(8)
C1 C2 H2A 109.5
C1 C2 H2B 109.5
C1 C2 H2C 109.5
H2A C2 H2B 109.5
H2A C2 H2C 109.5
H2B C2 H2C 109.5
N2 C3 C1 118.6(8)
N2 C3 C4 119.3(9)
C4 C3 C1 122.0(8)
C3 C4 H4 118.8
C5 C4 C3 122.4(9)
C5 C4 H4 118.8
C4 C5 H5 121.3
C6 C5 C4 117.4(9)
C6 C5 H5 121.3
C5 C6 H6 120.9
C7 C6 C5 118.2(10)
C7 C6 H6 120.9
N2 C7 C6 125.0(9)
N2 C7 H7 117.5
C6 C7 H7 117.5
H8A C8 H8B 109.5
H8A C8 H8C 109.5
H8B C8 H8C 109.5
C9 C8 H8A 109.5
C9 C8 H8B 109.5
C9 C8 H8C 109.5
N3 C9 C8 124.3(10)
N3 C9 C10 114.2(9)
C10 C9 C8 121.5(9)
N4 C10 C9 115.1(8)
C11 C10 N4 122.2(9)
C11 C10 C9 122.6(9)
C10 C11 H11 119.3
C10 C11 C12 121.4(9)
C12 C11 H11 119.3
C11 C12 H12 121.3
C13 C12 C11 117.4(9)
C13 C12 H12 121.3
C12 C13 H13 119.6
C12 C13 C14 120.7(10)
C14 C13 H13 119.6
N4 C14 C13 122.7(9)
N4 C14 H14 118.7
C13 C14 H14 118.7
H15A C15 H15B 109.5
H15A C15 H15C 109.5
H15B C15 H15C 109.5
C16 C15 H15A 109.5
C16 C15 H15B 109.5
C16 C15 H15C 109.5
N5 C16 C15 124.0(9)
N5 C16 C17 115.1(8)
C17 C16 C15 120.9(8)
N6 C17 C16 115.7(8)
C18 C17 N6 123.4(9)
C18 C17 C16 121.0(9)
C17 C18 H18 120.6
C17 C18 C19 118.8(10)
C19 C18 H18 120.6
C18 C19 H19 120.5
C18 C19 C20 119.0(10)
C20 C19 H19 120.5
C19 C20 H20 120.9
C21 C20 C19 118.2(10)
C21 C20 H20 120.9
N6 C21 C20 124.5(9)
N6 C21 H21 117.7
C20 C21 H21 117.7
H22A C22 H22B 109.5
H22A C22 H22C 109.5
H22B C22 H22C 109.5
C23 C22 H22A 109.5
C23 C22 H22B 109.5
C23 C22 H22C 109.5
N7 C23 C22 126.0(8)
N7 C23 C24 114.6(8)
C24 C23 C22 119.4(8)
N8 C24 C23 115.0(8)
N8 C24 C25 122.6(8)
C25 C24 C23 122.3(8)
C24 C25 H25 120.1
C24 C25 C26 119.8(10)
C26 C25 H25 120.1
C25 C26 H26 121.1
C25 C26 C27 117.8(10)
C27 C26 H26 121.1
C26 C27 H27 120.4
C28 C27 C26 119.2(11)
C28 C27 H27 120.4
N8 C28 C27 123.3(10)
N8 C28 H28 118.4
C27 C28 H28 118.4
H29A C29 H29B 109.5
H29A C29 H29C 109.5
H29B C29 H29C 109.5
C30 C29 H29A 109.5
C30 C29 H29B 109.5
C30 C29 H29C 109.5
N9 C30 C29 122.3(9)
N9 C30 C31 115.2(8)
C31 C30 C29 122.4(8)
N10 C31 C30 116.8(8)
N10 C31 C32 121.4(10)
C32 C31 C30 121.8(9)
C31 C32 H32 120.5
C31 C32 C33 119.0(9)
C33 C32 H32 120.5
C32 C33 H33 120.7
C34 C33 C32 118.5(9)
C34 C33 H33 120.7
C33 C34 H34 120.5
C33 C34 C35 119.0(10)
C35 C34 H34 120.5
N10 C35 C34 123.3(10)
N10 C35 H35 118.3
C34 C35 H35 118.3
H36A C36 H36B 109.5
H36A C36 H36C 109.5
H36B C36 H36C 109.5
C37 C36 H36A 109.5
C37 C36 H36B 109.5
C37 C36 H36C 109.5
N11 C37 C36 124.6(9)
N11 C37 C38 113.5(9)
C36 C37 C38 121.8(9)
N12 C38 C37 116.5(8)
N12 C38 C39 122.6(10)
C39 C38 C37 120.9(10)
C38 C39 H39 121.3
C40 C39 C38 117.5(10)
C40 C39 H39 121.3
C39 C40 H40 119.8
C41 C40 C39 120.5(10)
C41 C40 H40 119.8
C40 C41 H41 120.2
C40 C41 C42 119.6(10)
C42 C41 H41 120.2
N12 C42 C41 121.0(10)
N12 C42 H42 119.5
C41 C42 H42 119.5
O7 Cl1 O9 107.4(6)
O7 Cl1 O10 110.6(7)
O8 Cl1 O7 110.9(7)
O8 Cl1 O9 109.7(8)
O8 Cl1 O10 108.3(6)
O9 Cl1 O10 109.9(6)
O11 Cl2 O14 109.4(7)
O12 Cl2 O11 111.2(6)
O12 Cl2 O13 109.0(10)
O12 Cl2 O14 107.4(10)
O13 Cl2 O11 114.3(8)
O13 Cl2 O14 105.0(9)
H15D O15 H15E 109.5
H16A O16 H16B 109.5

loop_
_geom_bond_atom_site_label_1
_geom_bond_atom_site_label_2
_geom_bond_distance
Eu1 O4 2.354(6)
Eu1 O5 2.353(6)
Eu1 O6 2.313(6)
Eu1 N1 2.654(7)
Eu1 N2 2.728(7)
Eu1 N3 2.607(8)
Eu1 N4 2.666(7)
Eu1 N5 2.603(8)
Eu1 N6 2.642(7)
Zn1 N7 2.136(7)
Zn1 N8 2.167(7)
Zn1 N9 2.150(7)
Zn1 N10 2.175(7)
Zn1 N11 2.104(8)
Zn1 N12 2.196(7)
O1 H1 0.8400
O1 N1 1.394(9)
O2 H2 0.8400
O2 N3 1.392(9)
O3 H3 0.8400
O3 N5 1.410(9)
O4 N7 1.379(8)
O5 N9 1.352(9)
O6 N11 1.376(9)
N1 C1 1.290(11)
N2 C3 1.364(10)
N2 C7 1.325(11)
N3 C9 1.311(11)
N4 C10 1.373(11)
N4 C14 1.371(11)
N5 C16 1.290(11)
N6 C17 1.370(11)
N6 C21 1.342(11)
N7 C23 1.246(10)
N8 C24 1.357(11)
N8 C28 1.337(11)
N9 C30 1.281(10)
N10 C31 1.354(11)
N10 C35 1.322(12)
N11 C37 1.290(11)
N12 C38 1.336(12)
N12 C42 1.341(11)
C1 C2 1.512(12)
C1 C3 1.439(12)
C2 H2A 0.9800
C2 H2B 0.9800
C2 H2C 0.9800
C3 C4 1.381(12)
C4 H4 0.9500
C4 C5 1.374(13)
C5 H5 0.9500
C5 C6 1.374(13)
C6 H6 0.9500
C6 C7 1.372(13)
C7 H7 0.9500
C8 H8A 0.9800
C8 H8B 0.9800
C8 H8C 0.9800
C8 C9 1.494(14)
C9 C10 1.462(13)
C10 C11 1.360(12)
C11 H11 0.9500
C11 C12 1.383(13)
C12 H12 0.9500
C12 C13 1.347(13)
C13 H13 0.9500
C13 C14 1.383(12)
C14 H14 0.9500
C15 H15A 0.9800
C15 H15B 0.9800
C15 H15C 0.9800
C15 C16 1.509(12)
C16 C17 1.477(12)
C17 C18 1.364(13)
C18 H18 0.9500
C18 C19 1.378(14)
C19 H19 0.9500
C19 C20 1.400(14)
C20 H20 0.9500
C20 C21 1.357(13)
C21 H21 0.9500
C22 H22A 0.9800
C22 H22B 0.9800
C22 H22C 0.9800
C22 C23 1.533(12)
C23 C24 1.495(12)
C24 C25 1.368(12)
C25 H25 0.9500
C25 C26 1.376(14)
C26 H26 0.9500
C26 C27 1.397(15)
C27 H27 0.9500
C27 C28 1.368(14)
C28 H28 0.9500
C29 H29A 0.9800
C29 H29B 0.9800
C29 H29C 0.9800
C29 C30 1.508(12)
C30 C31 1.464(13)
C31 C32 1.387(12)
C32 H32 0.9500
C32 C33 1.405(14)
C33 H33 0.9500
C33 C34 1.369(13)
C34 H34 0.9500
C34 C35 1.383(13)
C35 H35 0.9500
C36 H36A 0.9800
C36 H36B 0.9800
C36 H36C 0.9800
C36 C37 1.457(13)
C37 C38 1.513(13)
C38 C39 1.402(13)
C39 H39 0.9500
C39 C40 1.366(13)
C40 H40 0.9500
C40 C41 1.353(14)
C41 H41 0.9500
C41 C42 1.393(13)
C42 H42 0.9500
Cl1 O7 1.389(7)
Cl1 O8 1.380(9)
Cl1 O9 1.404(10)
Cl1 O10 1.455(9)
Cl2 O11 1.381(9)
Cl2 O12 1.345(9)
Cl2 O13 1.372(11)
Cl2 O14 1.382(11)
O15 H15D 0.8700
O15 H15E 0.8699
O16 H16A 0.8699
O16 H16B 0.8699

loop_
_geom_hbond_atom_site_label_D
_geom_hbond_atom_site_label_H
_geom_hbond_atom_site_label_A
_geom_hbond_distance_DH
_geom_hbond_distance_HA
_geom_hbond_distance_DA
_geom_hbond_angle_DHA
O1 H1 O6 0.84 1.85 2.554(8) 140.7
O2 H2 O4 0.84 1.76 2.478(8) 142.2
O3 H3 O5 0.84 1.83 2.538(9) 141.4

loop_
_geom_torsion_atom_site_label_1
_geom_torsion_atom_site_label_2
_geom_torsion_atom_site_label_3
_geom_torsion_atom_site_label_4
_geom_torsion
Eu1 O4 N7 Zn1 -46.7(7)
Eu1 O4 N7 C23 133.4(6)
Eu1 O5 N9 Zn1 -43.5(8)
Eu1 O5 N9 C30 132.0(6)
Eu1 O6 N11 Zn1 -46.0(7)
Eu1 O6 N11 C37 135.7(6)
Eu1 N1 C1 C2 166.4(7)
Eu1 N1 C1 C3 -16.4(11)
Eu1 N2 C3 C1 9.5(10)
Eu1 N2 C3 C4 -174.4(6)
Eu1 N2 C7 C6 172.9(7)
Eu1 N3 C9 C8 -175.7(7)
Eu1 N3 C9 C10 1.4(11)
Eu1 N4 C10 C9 -8.8(10)
Eu1 N4 C10 C11 173.6(6)
Eu1 N4 C14 C13 -173.9(6)
Eu1 N5 C16 C15 166.7(7)
Eu1 N5 C16 C17 -11.5(12)
Eu1 N6 C17 C16 6.1(10)
Eu1 N6 C17 C18 -175.3(7)
Eu1 N6 C21 C20 175.4(7)
Zn1 N7 C23 C22 -177.5(7)
Zn1 N7 C23 C24 1.8(10)
Zn1 N8 C24 C23 -8.5(10)
Zn1 N8 C24 C25 174.7(8)
Zn1 N8 C28 C27 -172.2(8)
Zn1 N9 C30 C29 173.1(7)
Zn1 N9 C30 C31 -3.2(10)
Zn1 N10 C31 C30 -1.0(10)
Zn1 N10 C31 C32 175.6(7)
Zn1 N10 C35 C34 -173.8(7)
Zn1 N11 C37 C36 -180.0(8)
Zn1 N11 C37 C38 2.7(10)
Zn1 N12 C38 C37 -2.0(9)
Zn1 N12 C38 C39 177.2(7)
Zn1 N12 C42 C41 -174.5(7)
O1 N1 C1 C2 1.0(12)
O1 N1 C1 C3 178.1(7)
O2 N3 C9 C8 3.2(13)
O2 N3 C9 C10 -179.7(6)
O3 N5 C16 C15 0.0(13)
O3 N5 C16 C17 -178.2(7)
O4 N7 C23 C22 2.4(13)
O4 N7 C23 C24 -178.3(6)
O5 N9 C30 C29 -2.5(13)
O5 N9 C30 C31 -178.8(7)
O6 N11 C37 C36 -1.7(13)
O6 N11 C37 C38 -179.1(6)
N1 C1 C3 N2 3.6(12)
N1 C1 C3 C4 -172.4(9)
N2 C3 C4 C5 -0.8(14)
N3 C9 C10 N4 4.8(11)
N3 C9 C10 C11 -177.7(8)
N4 C10 C11 C12 -2.7(13)
N5 C16 C17 N6 3.0(12)
N5 C16 C17 C18 -175.7(8)
N6 C17 C18 C19 -1.1(14)
N7 C23 C24 N8 4.6(11)
N7 C23 C24 C25 -178.5(9)
N8 C24 C25 C26 0.2(16)
N9 C30 C31 N10 2.7(12)
N9 C30 C31 C32 -173.8(8)
N10 C31 C32 C33 -0.1(14)
N11 C37 C38 N12 -0.3(11)
N11 C37 C38 C39 -179.5(8)
N12 C38 C39 C40 -1.4(13)
C1 C3 C4 C5 175.2(9)
C2 C1 C3 N2 -179.3(9)
C2 C1 C3 C4 4.7(14)
C3 N2 C7 C6 -3.5(14)
C3 C4 C5 C6 0.4(15)
C4 C5 C6 C7 -1.5(15)
C5 C6 C7 N2 3.2(15)
C7 N2 C3 C1 -173.9(8)
C7 N2 C3 C4 2.2(12)
C8 C9 C10 N4 -178.1(8)
C8 C9 C10 C11 -0.5(13)
C9 C10 C11 C12 179.9(8)
C10 N4 C14 C13 -2.8(12)
C10 C11 C12 C13 2.3(14)
C11 C12 C13 C14 -2.3(14)
C12 C13 C14 N4 2.7(14)
C14 N4 C10 C9 -179.6(7)
C14 N4 C10 C11 2.8(12)
C15 C16 C17 N6 -175.3(8)
C15 C16 C17 C18 6.1(14)
C16 C17 C18 C19 177.4(9)
C17 N6 C21 C20 0.1(13)
C17 C18 C19 C20 2.2(15)
C18 C19 C20 C21 -2.1(14)
C19 C20 C21 N6 1.0(14)
C21 N6 C17 C16 -178.6(8)
C21 N6 C17 C18 0.0(13)
C22 C23 C24 N8 -176.1(8)
C22 C23 C24 C25 0.8(14)
C23 C24 C25 C26 -176.5(9)
C24 N8 C28 C27 3.1(15)
C24 C25 C26 C27 -0.8(17)
C25 C26 C27 C28 2.6(18)
C26 C27 C28 N8 -3.8(18)
C28 N8 C24 C23 175.6(8)
C28 N8 C24 C25 -1.2(14)
C29 C30 C31 N10 -173.6(8)
C29 C30 C31 C32 9.9(14)
C30 C31 C32 C33 176.2(8)
C31 N10 C35 C34 3.3(13)
C31 C32 C33 C34 0.8(14)
C32 C33 C34 C35 0.5(14)
C33 C34 C35 N10 -2.7(15)
C35 N10 C31 C30 -178.4(8)
C35 N10 C31 C32 -1.9(13)
C36 C37 C38 N12 -177.7(9)
C36 C37 C38 C39 3.1(13)
C37 C38 C39 C40 177.7(8)
C38 N12 C42 C41 2.2(13)
C38 C39 C40 C41 0.4(14)
C39 C40 C41 C42 1.8(15)
C40 C41 C42 N12 -3.2(15)
C42 N12 C38 C37 -179.0(7)
C42 N12 C38 C39 0.1(13)
